data_1513373
loop_
_publ_author_name
'Chen, Shenxi'
'Ren, Fengxia'
'Niu, Shubin'
'Liu, Xingzhong'
'Che, Yongsheng'

_publ_section_title
;
 Dioxatricyclic and Oxabicyclic Polyketides from Trichocladium opacum.
;
_journal_issue 1
_journal_name_full 'Journal of natural products'
_journal_page_first 9
_journal_page_last 14
_journal_paper_doi 10.1021/np4004799
_journal_volume 77
_journal_year 2014
_chemical_absolute_configuration unk
_chemical_formula_moiety 'H2 O, C11 H16 O5'
_chemical_formula_sum 'C11 H18 O6'
_chemical_formula_weight 246.25
_chemical_name_systematic
;
 ? 
;
_space_group_crystal_system orthorhombic
_space_group_IT_number 19
_space_group_name_Hall 'P 2ac 2ab'
_space_group_name_H-M_alt 'P 21 21 21'
_symmetry_space_group_name_Hall 'P 2ac 2ab'
_symmetry_space_group_name_H-M 'P 21 21 21'
_atom_sites_solution_hydrogens geom
_atom_sites_solution_primary direct
_atom_sites_solution_secondary difmap
_audit_creation_date 2012-06-27
_audit_creation_method
;
  Olex2 1.1
  (compiled 2011.02.15 svn.r1672, GUI svn.r3494)
;
_cell_angle_alpha 90.00
_cell_angle_beta 90.00
_cell_angle_gamma 90.00
_cell_formula_units_Z 4
_cell_length_a 6.6087(5)
_cell_length_b 6.6339(4)
_cell_length_c 27.605(2)
_cell_measurement_reflns_used 1616
_cell_measurement_temperature 103.1
_cell_measurement_theta_max 29.3070
_cell_measurement_theta_min 3.1519
_cell_volume 1210.24(15)
_computing_cell_refinement
;
CrysAlisPro, Agilent Technologies,
Version 1.171.35.11 (release 16-05-2011 CrysAlis171 .NET)
(compiled May 16 2011,17:55:39)
;
_computing_data_collection
;
CrysAlisPro, Agilent Technologies,
Version 1.171.35.11 (release 16-05-2011 CrysAlis171 .NET)
(compiled May 16 2011,17:55:39)
;
_computing_data_reduction
;
CrysAlisPro, Agilent Technologies,
Version 1.171.35.11 (release 16-05-2011 CrysAlis171 .NET)
(compiled May 16 2011,17:55:39)
;
_computing_molecular_graphics
;
O. V. Dolomanov, L. J. Bourhis, R. J. Gildea, J. A. K. Howard and H. Puschmann,
OLEX2: a complete structure solution, refinement and analysis program.
J. Appl. Cryst. (2009). 42, 339-341.
;
_computing_publication_material
;
O. V. Dolomanov, L. J. Bourhis, R. J. Gildea, J. A. K. Howard and H. Puschmann,
OLEX2: a complete structure solution, refinement and analysis program.
J. Appl. Cryst. (2009). 42, 339-341.
;
_computing_structure_refinement 'SHELXL-97 (Sheldrick, 1997)'
_computing_structure_solution 'A short history of SHELX (Sheldrick, 2007)/Bruker'
_diffrn_ambient_temperature 103.1
_diffrn_detector_area_resol_mean 16.0971
_diffrn_measured_fraction_theta_full 0.981
_diffrn_measured_fraction_theta_max 0.981
_diffrn_measurement_details
;
  1 omega   38.00   71.00   1.0000    3.5000
omega____ theta____ kappa____ phi______ frames
    -       21.1393    0.0000  -90.0000 33

  2 omega  -52.00   65.00   1.0000    3.5000
omega____ theta____ kappa____ phi______ frames
    -       21.1393    0.0000   30.0000 117

  3 omega  -52.00    5.00   1.0000    3.5000
omega____ theta____ kappa____ phi______ frames
    -       21.1393    0.0000  -90.0000 57
;
_diffrn_measurement_device_type 'Xcalibur, Eos, Gemini'
_diffrn_measurement_method '\w scans'
_diffrn_orient_matrix_UB_11 -0.0680666000
_diffrn_orient_matrix_UB_12 0.0081276000
_diffrn_orient_matrix_UB_13 -0.0198003000
_diffrn_orient_matrix_UB_21 -0.0607333000
_diffrn_orient_matrix_UB_22 -0.0773691000
_diffrn_orient_matrix_UB_23 0.0101139000
_diffrn_orient_matrix_UB_31 -0.0565544000
_diffrn_orient_matrix_UB_32 0.0732803000
_diffrn_orient_matrix_UB_33 0.0129011000
_diffrn_radiation_monochromator graphite
_diffrn_radiation_type 'Mo K\a'
_diffrn_radiation_wavelength 0.7107
_diffrn_reflns_av_R_equivalents 0.0293
_diffrn_reflns_av_unetI/netI 0.0503
_diffrn_reflns_limit_h_max 5
_diffrn_reflns_limit_h_min -8
_diffrn_reflns_limit_k_max 8
_diffrn_reflns_limit_k_min -8
_diffrn_reflns_limit_l_max 34
_diffrn_reflns_limit_l_min -34
_diffrn_reflns_number 4604
_diffrn_reflns_theta_full 26.00
_diffrn_reflns_theta_max 26.00
_diffrn_reflns_theta_min 3.16
_diffrn_source 'Enhance (Mo) X-ray Source'
_exptl_absorpt_coefficient_mu 0.110
_exptl_absorpt_correction_T_max 1.00000
_exptl_absorpt_correction_T_min 0.86045
_exptl_absorpt_correction_type multi-scan
_exptl_absorpt_process_details
;
CrysAlisPro, Agilent Technologies,
Version 1.171.35.11 (release 16-05-2011 CrysAlis171 .NET)
(compiled May 16 2011,17:55:39)
Empirical absorption correction using spherical harmonics,
 implemented in SCALE3 ABSPACK scaling algorithm.
;
_exptl_crystal_density_diffrn 1.352
_exptl_crystal_density_method 'not measured'
_exptl_crystal_F_000 528
_exptl_crystal_size_max 0.50
_exptl_crystal_size_mid 0.40
_exptl_crystal_size_min 0.20
_refine_diff_density_max 0.746
_refine_diff_density_min -0.819
_refine_diff_density_rms 0.202
_refine_ls_abs_structure_details 'Flack H D (1983), Acta Cryst. A39, 876-881'
_refine_ls_abs_structure_Flack 0(7)
_refine_ls_extinction_method none
_refine_ls_goodness_of_fit_ref 0.350
_refine_ls_hydrogen_treatment mixed
_refine_ls_matrix_type full
_refine_ls_number_parameters 166
_refine_ls_number_reflns 2341
_refine_ls_number_restraints 69
_refine_ls_restrained_S_all 0.348
_refine_ls_R_factor_all 0.1718
_refine_ls_R_factor_gt 0.1693
_refine_ls_shift/su_max 0.001
_refine_ls_shift/su_mean 0.000
_refine_ls_structure_factor_coef Fsqd
_refine_ls_weighting_details 'calc w=1/[\s^2^(Fo^2^)+(0.0001P)^2^+400.0000P] where P=(Fo^2^+2Fc^2^)/3'
_refine_ls_weighting_scheme calc
_refine_ls_wR_factor_gt 0.4022
_refine_ls_wR_factor_ref 0.4033
_reflns_number_gt 2281
_reflns_number_total 2341
_reflns_threshold_expression >2sigma(I)
_cod_data_source_file np4004799_si_003.cif
_cod_data_source_block exp_686
_cod_original_cell_volume 1210.23(15)
_cod_database_code 1513373
_reflns_odcompleteness_completeness 97.68
_reflns_odcompleteness_iscentric 1
_reflns_odcompleteness_theta 26.32

loop_
_space_group_symop_id
_space_group_symop_operation_xyz
1 'x, y, z'
2 '-x+1/2, -y, z+1/2'
3 'x+1/2, -y+1/2, -z'
4 '-x, y+1/2, -z+1/2'

loop_
_atom_site_label
_atom_site_type_symbol
_atom_site_fract_x
_atom_site_fract_y
_atom_site_fract_z
_atom_site_U_iso_or_equiv
_atom_site_adp_type
_atom_site_occupancy
_atom_site_symmetry_multiplicity
_atom_site_calc_flag
_atom_site_refinement_flags
O6 O 0.9690(15) 0.4182(13) 0.2174(3) 0.023(2) Uani 1 1 d D
O1 O 1.2593(18) 0.3930(13) 0.0852(3) 0.032(3) Uani 1 1 d .
O2 O 1.5957(14) 0.4300(13) 0.0919(3) 0.0213(19) Uani 1 1 d U
O5 O 1.0952(14) -0.2073(13) 0.1870(3) 0.025(2) Uani 1 1 d U
H5 H 1.1033 -0.1521 0.2143 0.038 Uiso 1 1 calc R
O4 O 1.2653(14) 0.1676(12) 0.1886(3) 0.0209(19) Uani 1 1 d U
H4 H 1.3699 0.2388 0.1912 0.031 Uiso 1 1 calc R
O3 O 1.6443(15) 0.2436(16) 0.1848(3) 0.029(2) Uani 1 1 d .
H3 H 1.7510 0.2453 0.2013 0.044 Uiso 1 1 calc R
C5 C 1.458(2) 0.1125(19) 0.1154(4) 0.020(3) Uani 1 1 d U
C11 C 1.465(2) -0.244(2) 0.1942(5) 0.034(3) Uani 1 1 d U
H11A H 1.4597 -0.1725 0.2253 0.051 Uiso 1 1 calc R
H11B H 1.5902 -0.2094 0.1773 0.051 Uiso 1 1 calc R
H11C H 1.4602 -0.3896 0.2000 0.051 Uiso 1 1 calc R
C7 C 1.689(2) 0.0279(19) 0.0423(5) 0.024(3) Uani 1 1 d U
H7 H 1.7188 -0.0421 0.0131 0.029 Uiso 1 1 calc R
C10 C 1.683(2) 0.151(2) 0.1398(4) 0.022(3) Uani 1 1 d .
H10 H 1.7660 0.0251 0.1426 0.026 Uiso 1 1 calc R
C12 C 1.3206(17) -0.0601(18) 0.0380(4) 0.016(2) Uani 1 1 d U
H12A H 1.2169 -0.1346 0.0560 0.024 Uiso 1 1 calc R
H12B H 1.3567 -0.1351 0.0087 0.024 Uiso 1 1 calc R
H12C H 1.2678 0.0727 0.0290 0.024 Uiso 1 1 calc R
C1 C 1.429(2) 0.3217(19) 0.0959(5) 0.024(3) Uani 1 1 d .
C8 C 1.803(2) 0.1729(19) 0.0554(4) 0.022(3) Uani 1 1 d U
H8 H 1.9173 0.2075 0.0363 0.027 Uiso 1 1 calc R
C4 C 1.281(2) 0.0430(18) 0.1463(4) 0.022(3) Uani 1 1 d U
H4A H 1.1561 0.0672 0.1269 0.027 Uiso 1 1 calc R
C9 C 1.756(2) 0.292(2) 0.1017(5) 0.025(3) Uani 1 1 d U
H9 H 1.8793 0.3661 0.1131 0.030 Uiso 1 1 calc R
C6 C 1.5147(16) -0.0333(16) 0.0708(4) 0.010(2) Uani 1 1 d U
H6 H 1.5468 -0.1686 0.0849 0.012 Uiso 1 1 calc R
C3 C 1.276(3) -0.1792(18) 0.1619(5) 0.031(3) Uani 1 1 d .
H3A H 1.2731 -0.2652 0.1322 0.037 Uiso 1 1 calc R
H6A H 1.094(7) 0.44(3) 0.213(5) 0.046 Uiso 1 1 d D
H6B H 0.943(19) 0.43(3) 0.2475(12) 0.046 Uiso 1 1 d D

loop_
_atom_site_aniso_label
_atom_site_aniso_U_11
_atom_site_aniso_U_22
_atom_site_aniso_U_33
_atom_site_aniso_U_23
_atom_site_aniso_U_13
_atom_site_aniso_U_12
O6 0.029(5) 0.010(4) 0.030(4) 0.001(4) 0.011(4) 0.003(4)
O1 0.059(7) 0.013(4) 0.024(5) -0.002(4) 0.021(5) -0.002(5)
O2 0.022(4) 0.013(3) 0.029(4) 0.000(3) 0.004(3) -0.004(3)
O5 0.038(5) 0.015(4) 0.022(4) 0.000(3) 0.018(4) -0.012(4)
O4 0.028(5) 0.010(4) 0.025(4) -0.005(3) 0.008(4) 0.005(3)
O3 0.032(5) 0.035(5) 0.021(4) -0.004(4) -0.001(4) 0.000(4)
C5 0.024(4) 0.017(4) 0.018(4) -0.001(3) 0.004(4) -0.009(4)
C11 0.046(7) 0.018(5) 0.038(6) 0.003(5) -0.004(6) -0.012(5)
C7 0.029(5) 0.019(4) 0.024(4) 0.001(4) 0.004(4) 0.008(4)
C10 0.026(7) 0.022(6) 0.018(6) 0.000(5) 0.010(5) -0.013(5)
C12 0.010(4) 0.018(4) 0.020(4) -0.003(4) -0.006(3) -0.002(3)
C1 0.033(8) 0.013(6) 0.025(6) -0.003(5) 0.005(6) 0.010(6)
C8 0.018(4) 0.025(4) 0.024(4) 0.006(4) 0.002(4) 0.005(4)
C4 0.028(5) 0.018(4) 0.021(4) 0.001(4) 0.003(4) -0.002(4)
C9 0.029(5) 0.022(4) 0.024(4) 0.003(4) 0.007(4) -0.001(4)
C6 0.006(4) 0.009(4) 0.015(4) 0.002(3) -0.002(3) 0.003(3)
C3 0.060(11) 0.010(6) 0.023(6) 0.001(5) -0.016(7) 0.001(7)

loop_
_atom_type_symbol
_atom_type_description
_atom_type_scat_dispersion_real
_atom_type_scat_dispersion_imag
_atom_type_scat_source
C C 0.0033 0.0016 'International Tables Vol C Tables 4.2.6.8 and 6.1.1.4'
H H 0.0000 0.0000 'International Tables Vol C Tables 4.2.6.8 and 6.1.1.4'
O O 0.0106 0.0060 'International Tables Vol C Tables 4.2.6.8 and 6.1.1.4'

loop_
_geom_angle_atom_site_label_1
_geom_angle_atom_site_label_2
_geom_angle_atom_site_label_3
_geom_angle
H6A O6 H6B 109(3)
C1 O2 C9 104.9(9)
C3 O5 H5 109.5
C4 O4 H4 109.5
C10 O3 H3 109.5
C1 C5 C10 96.8(10)
C1 C5 C4 112.7(11)
C1 C5 C6 108.1(9)
C4 C5 C10 120.5(10)
C4 C5 C6 115.4(10)
C6 C5 C10 101.1(9)
H11A C11 H11B 109.5
H11A C11 H11C 109.5
H11B C11 H11C 109.5
C3 C11 H11A 109.5
C3 C11 H11B 109.5
C3 C11 H11C 109.5
C8 C7 H7 119.2
C8 C7 C6 121.7(12)
C6 C7 H7 119.2
O3 C10 C5 105.3(10)
O3 C10 H10 113.5
O3 C10 C9 113.8(11)
C5 C10 H10 113.5
C9 C10 C5 95.8(10)
C9 C10 H10 113.5
H12A C12 H12B 109.5
H12A C12 H12C 109.5
H12B C12 H12C 109.5
C6 C12 H12A 109.5
C6 C12 H12B 109.5
C6 C12 H12C 109.5
O1 C1 O2 121.5(11)
O1 C1 C5 123.1(13)
O2 C1 C5 115.3(12)
C7 C8 H8 119.7
C7 C8 C9 120.5(12)
C9 C8 H8 119.7
O4 C4 C5 109.9(10)
O4 C4 H4A 106.5
O4 C4 C3 108.9(10)
C5 C4 H4A 106.5
C5 C4 C3 118.0(12)
C3 C4 H4A 106.5
O2 C9 C10 107.2(11)
O2 C9 C8 108.7(10)
O2 C9 H9 110.6
C10 C9 C8 109.1(11)
C10 C9 H9 110.6
C8 C9 H9 110.6
C5 C6 H6 107.0
C7 C6 C5 115.6(10)
C7 C6 C12 111.3(9)
C7 C6 H6 107.0
C12 C6 C5 108.4(9)
C12 C6 H6 107.0
O5 C3 C11 111.0(10)
O5 C3 C4 106.8(11)
O5 C3 H3A 108.5
C11 C3 H3A 108.5
C4 C3 C11 113.3(12)
C4 C3 H3A 108.5

loop_
_geom_bond_atom_site_label_1
_geom_bond_atom_site_label_2
_geom_bond_distance
O6 H6A 0.850(10)
O6 H6B 0.851(10)
O1 C1 1.251(18)
O2 C1 1.320(16)
O2 C9 1.426(16)
O5 H5 0.8400
O5 C3 1.390(18)
O4 H4 0.8400
O4 C4 1.433(14)
O3 H3 0.8400
O3 C10 1.408(15)
C5 C10 1.654(18)
C5 C1 1.501(17)
C5 C4 1.516(18)
C5 C6 1.610(15)
C11 H11A 0.9800
C11 H11B 0.9800
C11 H11C 0.9800
C11 C3 1.59(2)
C7 H7 0.9500
C7 C8 1.273(19)
C7 C6 1.453(17)
C10 H10 1.0000
C10 C9 1.493(16)
C12 H12A 0.9800
C12 H12B 0.9800
C12 H12C 0.9800
C12 C6 1.581(15)
C8 H8 0.9500
C8 C9 1.536(18)
C4 H4A 1.0000
C4 C3 1.536(16)
C9 H9 1.0000
C6 H6 1.0000
C3 H3A 1.0000

loop_
_geom_torsion_atom_site_label_1
_geom_torsion_atom_site_label_2
_geom_torsion_atom_site_label_3
_geom_torsion_atom_site_label_4
_geom_torsion
O4 C4 C3 O5 57.7(13)
O4 C4 C3 C11 -64.8(15)
O3 C10 C9 O2 -65.2(14)
O3 C10 C9 C8 177.3(11)
C5 C10 C9 O2 44.4(12)
C5 C10 C9 C8 -73.2(12)
C5 C4 C3 O5 -176.3(11)
C5 C4 C3 C11 61.2(15)
C7 C8 C9 O2 -77.8(15)
C7 C8 C9 C10 38.8(17)
C10 C5 C1 O1 -159.6(12)
C10 C5 C1 O2 18.4(13)
C10 C5 C4 O4 49.5(15)
C10 C5 C4 C3 -76.1(15)
C10 C5 C6 C7 -45.7(12)
C10 C5 C6 C12 -171.5(9)
C1 O2 C9 C10 -35.8(13)
C1 O2 C9 C8 82.0(12)
C1 C5 C10 O3 81.4(11)
C1 C5 C10 C9 -35.2(11)
C1 C5 C4 O4 -63.9(14)
C1 C5 C4 C3 170.6(11)
C1 C5 C6 C7 55.3(14)
C1 C5 C6 C12 -70.4(12)
C8 C7 C6 C5 8.3(17)
C8 C7 C6 C12 132.5(13)
C4 C5 C10 O3 -40.1(15)
C4 C5 C10 C9 -156.7(11)
C4 C5 C1 O1 -32.4(17)
C4 C5 C1 O2 145.6(11)
C4 C5 C6 C7 -177.4(11)
C4 C5 C6 C12 56.8(13)
C9 O2 C1 O1 -173.6(12)
C9 O2 C1 C5 8.4(13)
C6 C5 C10 O3 -168.6(9)
C6 C5 C10 C9 74.8(10)
C6 C5 C1 O1 96.4(14)
C6 C5 C1 O2 -85.7(12)
C6 C5 C4 O4 171.2(9)
C6 C5 C4 C3 45.7(15)
C6 C7 C8 C9 -1.4(19)
